data_4128074
loop_
_publ_author_name
'Yang, Chen-Kai'
'Chen, Wang-Nan'
'Ding, Yan-Ting'
'Wang, Jing'
'Rao, Yin'
'Liao, Wei-Qiang'
'Xie, Yongfa'
'Zou, Wennan'
'Xiong, Ren-Gen'

_publ_section_title
;
 Directional Intermolecular Interactions for Precise Molecular Design of a
 High- T<sub>c</sub> Multiaxial Molecular Ferroelectric.
;
_journal_issue 4
_journal_name_full 'Journal of the American Chemical Society'
_journal_page_first 1781
_journal_page_last 1787
_journal_paper_doi 10.1021/jacs.8b13223
_journal_volume 141
_journal_year 2019
_chemical_formula_moiety 'C8 H16 Cl N O4'
_chemical_formula_sum 'C8 H16 Cl N O4'
_chemical_formula_weight 225.67
_space_group_crystal_system orthorhombic
_space_group_IT_number 62
_space_group_name_Hall '-P 2ac 2n'
_space_group_name_H-M_alt 'P n m a'
_symmetry_space_group_name_Hall '-P 2ac 2n'
_symmetry_space_group_name_H-M 'P n m a'
_atom_sites_solution_hydrogens difmap
_audit_creation_method SHELXL-2014/7
_cell_angle_alpha 90
_cell_angle_beta 90
_cell_angle_gamma 90
_cell_formula_units_Z 4
_cell_length_a 11.4473(7)
_cell_length_b 8.1623(6)
_cell_length_c 11.6646(7)
_cell_measurement_reflns_used 2540
_cell_measurement_temperature 298(2)
_cell_measurement_theta_max 29.7830
_cell_measurement_theta_min 3.0300
_cell_volume 1089.90(12)
_computing_cell_refinement 'CrysAlisPro 1.171.39.46 (Rigaku OD, 2018)'
_computing_data_collection 'CrysAlisPro 1.171.39.46 (Rigaku OD, 2018)'
_computing_data_reduction 'CrysAlisPro 1.171.39.46 (Rigaku OD, 2018)'
_computing_molecular_graphics 'DIAMOND (Brandenburg & Putz, 2005)'
_computing_publication_material 'SHELXL-2014/7 (Sheldrick, 2014)'
_computing_structure_refinement 'SHELXL-2014/7 (Sheldrick, 2014)'
_computing_structure_solution 'SHELXL-2014/7 (Sheldrick, 2014)'
_diffrn_ambient_temperature 298(2)
_diffrn_measured_fraction_theta_full 0.999
_diffrn_measured_fraction_theta_max 0.999
_diffrn_measurement_device_type 'XtaLAB Synergy R, DW system, HyPix'
_diffrn_measurement_method 'four-circle diffractometer'
_diffrn_radiation_type MoK\a
_diffrn_radiation_wavelength 0.71073
_diffrn_reflns_av_R_equivalents 0.0128
_diffrn_reflns_av_unetI/netI 0.0130
_diffrn_reflns_Laue_measured_fraction_full 0.999
_diffrn_reflns_Laue_measured_fraction_max 0.999
_diffrn_reflns_limit_h_max 12
_diffrn_reflns_limit_h_min -13
_diffrn_reflns_limit_k_max 8
_diffrn_reflns_limit_k_min -9
_diffrn_reflns_limit_l_max 13
_diffrn_reflns_limit_l_min -13
_diffrn_reflns_number 4911
_diffrn_reflns_point_group_measured_fraction_full 0.999
_diffrn_reflns_point_group_measured_fraction_max 0.999
_diffrn_reflns_theta_full 24.996
_diffrn_reflns_theta_max 24.996
_diffrn_reflns_theta_min 2.493
_diffrn_source 'Rotating-anode X-ray tube'
_exptl_absorpt_coefficient_mu 0.341
_exptl_absorpt_correction_T_max 0.931
_exptl_absorpt_correction_T_min 0.928
_exptl_absorpt_correction_type multi-scan
_exptl_absorpt_process_details 'CrysAlisPro 1.171.39.46 (Rigaku OD, 2018)'
_exptl_crystal_colour colourless
_exptl_crystal_density_diffrn 1.375
_exptl_crystal_description block
_exptl_crystal_F_000 480
_exptl_crystal_size_max 0.220
_exptl_crystal_size_mid 0.210
_exptl_crystal_size_min 0.210
_refine_diff_density_max 0.663
_refine_diff_density_min -0.407
_refine_diff_density_rms 0.109
_refine_ls_extinction_method none
_refine_ls_goodness_of_fit_ref 1.011
_refine_ls_hydrogen_treatment constr
_refine_ls_matrix_type full
_refine_ls_number_parameters 127
_refine_ls_number_reflns 1032
_refine_ls_number_restraints 53
_refine_ls_restrained_S_all 1.117
_refine_ls_R_factor_all 0.1297
_refine_ls_R_factor_gt 0.1208
_refine_ls_shift/su_max 0.000
_refine_ls_shift/su_mean 0.000
_refine_ls_structure_factor_coef Fsqd
_refine_ls_weighting_details 'w=1/[\s^2^(Fo^2^)+(0.2000P)^2^+2.0000P] where P=(Fo^2^+2Fc^2^)/3'
_refine_ls_weighting_scheme calc
_refine_ls_wR_factor_gt 0.3244
_refine_ls_wR_factor_ref 0.3355
_reflns_Friedel_coverage 0.000
_reflns_number_gt 856
_reflns_number_total 1032
_reflns_threshold_expression 'I > 2\s(I)'
_cod_data_source_file ja8b13223_si_006.cif
_cod_data_source_block Pnma
_cod_database_code 4128074
_shelx_shelxl_version_number 2014/7
_shelx_space_group_comment
;
The symmetry employed for this shelxl refinement is uniquely defined
by the following loop, which should always be used as a source of
symmetry information in preference to the above space-group names.
They are only intended as comments.
;
_shelx_estimated_absorpt_t_min 0.929
_shelx_estimated_absorpt_t_max 0.932

loop_
_space_group_symop_operation_xyz
'x, y, z'
'-x+1/2, -y, z+1/2'
'-x, y+1/2, -z'
'x+1/2, -y+1/2, -z+1/2'
'-x, -y, -z'
'x-1/2, y, -z-1/2'
'x, -y-1/2, z'
'-x-1/2, y-1/2, z-1/2'

loop_
_atom_site_label
_atom_site_type_symbol
_atom_site_fract_x
_atom_site_fract_y
_atom_site_fract_z
_atom_site_U_iso_or_equiv
_atom_site_adp_type
_atom_site_occupancy
_atom_site_site_symmetry_order
_atom_site_calc_flag
_atom_site_refinement_flags_posn
_atom_site_refinement_flags_adp
_atom_site_refinement_flags_occupancy
_atom_site_disorder_assembly
_atom_site_disorder_group
Cl1 Cl 0.9555(2) 0.244(4) 0.3153(2) 0.0831(14) Uani 0.5 1 d D . P A -1
O1 O 0.8319(10) 0.292(2) 0.2940(11) 0.191(7) Uani 0.5 1 d D U P A -1
O2 O 0.9967(18) 0.168(2) 0.2121(13) 0.232(8) Uani 0.5 1 d D U P A -1
O3 O 0.9660(15) 0.131(2) 0.4135(12) 0.169(7) Uani 0.5 1 d D . P A -1
O4 O 1.0215(15) 0.3945(16) 0.3453(18) 0.167(7) Uani 0.5 1 d D . P A -1
N1 N 0.1934(7) 0.279(2) 0.5297(7) 0.085(5) Uani 0.5 1 d D . P B -1
H1A H 0.1295 0.3156 0.4929 0.102 Uiso 0.5 1 d R U P B -1
C1 C 0.1651(8) 0.259(4) 0.6545(8) 0.095(3) Uani 0.5 1 d D . P B -1
H1B H 0.0944 0.1975 0.6643 0.114 Uiso 0.5 1 d R U P B -1
H1C H 0.1540 0.3657 0.6876 0.114 Uiso 0.5 1 d R U P B -1
C4 C 0.2703(10) 0.1744(14) 0.7141(7) 0.087(3) Uani 0.5 1 d D . P B -1
H4A H 0.2488 0.0648 0.7355 0.104 Uiso 0.5 1 d R U P B -1
C8 C 0.3031(13) 0.278(3) 0.8200(9) 0.134(6) Uani 0.5 1 d D U P B -1
H8A H 0.3669 0.2266 0.8593 0.201 Uiso 0.5 1 d R U P B -1
H8B H 0.3262 0.3864 0.7964 0.201 Uiso 0.5 1 d R U P B -1
H8C H 0.2371 0.2860 0.8705 0.201 Uiso 0.5 1 d R U P B -1
C7 C 0.3724(11) 0.176(3) 0.6312(12) 0.118(7) Uani 0.5 1 d D . P B -1
H7A H 0.4405 0.1354 0.6702 0.142 Uiso 0.5 1 d R U P B -1
C6 C 0.3412(16) 0.058(3) 0.5345(17) 0.122(7) Uani 0.5 1 d D . P B -1
H6A H 0.3300 -0.0498 0.5654 0.146 Uiso 0.5 1 d R U P B -1
H6B H 0.4025 0.0532 0.4784 0.146 Uiso 0.5 1 d R U P B -1
C3 C 0.2258(14) 0.1131(19) 0.4826(14) 0.100(5) Uani 0.5 1 d D . P B -1
H3A H 0.2360 0.1209 0.4011 0.120 Uiso 0.5 1 d R U P B -1
H3B H 0.1639 0.0367 0.4975 0.120 Uiso 0.5 1 d R U P B -1
C5 C 0.3936(14) 0.343(3) 0.5935(15) 0.134(8) Uani 0.5 1 d D . P B -1
H5A H 0.4672 0.3500 0.5544 0.161 Uiso 0.5 1 d R U P B -1
H5B H 0.3972 0.4130 0.6597 0.161 Uiso 0.5 1 d R U P B -1
C2 C 0.2920(15) 0.402(2) 0.5166(15) 0.112(8) Uani 0.5 1 d D . P B -1
H2A H 0.2661 0.5091 0.5379 0.134 Uiso 0.5 1 d R U P B -1
H2B H 0.3184 0.4042 0.4385 0.134 Uiso 0.5 1 d R U P B -1

loop_
_atom_site_aniso_label
_atom_site_aniso_U_11
_atom_site_aniso_U_22
_atom_site_aniso_U_33
_atom_site_aniso_U_23
_atom_site_aniso_U_13
_atom_site_aniso_U_12
Cl1 0.0879(15) 0.079(3) 0.0823(15) -0.002(7) -0.0246(9) -0.002(7)
O1 0.174(8) 0.177(12) 0.221(9) -0.033(8) -0.053(7) 0.014(8)
O2 0.253(11) 0.232(13) 0.210(11) -0.007(8) 0.009(9) 0.013(9)
O3 0.163(14) 0.203(17) 0.142(12) 0.055(12) -0.032(10) -0.024(11)
O4 0.190(16) 0.085(8) 0.23(2) -0.011(10) -0.042(13) -0.029(9)
N1 0.082(4) 0.102(16) 0.072(4) 0.013(6) -0.010(3) 0.019(7)
C1 0.093(6) 0.095(8) 0.097(6) 0.011(19) 0.030(5) -0.003(19)
C4 0.114(8) 0.087(7) 0.060(5) 0.003(5) -0.002(5) -0.012(6)
C8 0.170(9) 0.128(12) 0.103(7) -0.027(8) -0.011(6) -0.003(9)
C7 0.077(8) 0.131(17) 0.145(14) 0.003(11) -0.049(9) 0.010(8)
C6 0.095(12) 0.151(19) 0.119(14) -0.006(12) 0.000(9) 0.027(11)
C3 0.115(13) 0.106(10) 0.080(9) -0.014(8) -0.010(8) 0.008(10)
C5 0.120(15) 0.116(16) 0.166(19) -0.008(15) -0.016(14) -0.038(13)
C2 0.14(2) 0.098(13) 0.093(14) 0.033(11) 0.032(13) 0.023(15)

loop_
_atom_type_symbol
_atom_type_description
_atom_type_scat_dispersion_real
_atom_type_scat_dispersion_imag
_atom_type_scat_source
C C 0.0033 0.0016 'International Tables Vol C Tables 4.2.6.8 and 6.1.1.4'
H H 0.0000 0.0000 'International Tables Vol C Tables 4.2.6.8 and 6.1.1.4'
N N 0.0061 0.0033 'International Tables Vol C Tables 4.2.6.8 and 6.1.1.4'
O O 0.0106 0.0060 'International Tables Vol C Tables 4.2.6.8 and 6.1.1.4'
Cl Cl 0.1484 0.1585 'International Tables Vol C Tables 4.2.6.8 and 6.1.1.4'

loop_
_geom_angle_atom_site_label_1
_geom_angle_atom_site_label_2
_geom_angle_atom_site_label_3
_geom_angle
O2 Cl1 O3 110.7(19)
O2 Cl1 O4 112.9(13)
O3 Cl1 O4 107.1(9)
O2 Cl1 O1 106.6(10)
O3 Cl1 O1 111.8(11)
O4 Cl1 O1 107.9(18)
C1 N1 C3 108.2(13)
C1 N1 C2 109.2(11)
C3 N1 C2 111.9(10)
N1 C1 C4 108.3(8)
C7 C4 C8 108.6(10)
C7 C4 C1 108.0(8)
C8 C4 C1 107.5(12)
C5 C7 C4 109.1(10)
C5 C7 C6 114.0(13)
C4 C7 C6 106.7(11)
C3 C6 C7 108.2(10)
N1 C3 C6 109.5(10)
C7 C5 C2 109.9(11)
N1 C2 C5 107.3(8)

loop_
_geom_bond_atom_site_label_1
_geom_bond_atom_site_label_2
_geom_bond_distance
Cl1 O2 1.435(15)
Cl1 O3 1.476(18)
Cl1 O4 1.48(3)
Cl1 O1 1.489(12)
N1 C1 1.500(11)
N1 C3 1.506(16)
N1 C2 1.518(15)
C1 C4 1.553(15)
C4 C7 1.517(15)
C4 C8 1.546(14)
C7 C5 1.457(14)
C7 C6 1.524(15)
C6 C3 1.521(15)
C5 C2 1.544(16)
